data_7105665
loop_
_publ_author_name
'Grove, Rebecca C.'
'Malehorn, Steven H.'
'Breen, Meghan E.'
'Wheeler, Kraig A.'

_publ_section_title
;
 A photoreactive crystalline quasiracemate.
;
_journal_issue 39
_journal_name_full 'Chemical communications (Cambridge, England)'
_journal_page_first 7322
_journal_page_last 7324
_journal_paper_doi 10.1039/c0cc02775h
_journal_volume 46
_journal_year 2010
_chemical_absolute_configuration rm
_chemical_formula_moiety 'C25 H28 N2 O12 S2'
_chemical_formula_sum 'C25 H28 N2 O12 S2'
_chemical_formula_weight 612.61
_chemical_name_systematic
;
?
;
_space_group_IT_number 1
_symmetry_cell_setting triclinic
_symmetry_space_group_name_Hall 'P 1'
_symmetry_space_group_name_H-M 'P 1'
_atom_sites_solution_hydrogens geom
_atom_sites_solution_primary direct
_atom_sites_solution_secondary difmap
_audit_creation_method SHELXL-97
_cell_angle_alpha 89.015(2)
_cell_angle_beta 82.881(2)
_cell_angle_gamma 83.670(2)
_cell_formula_units_Z 1
_cell_length_a 7.2486(2)
_cell_length_b 8.1094(2)
_cell_length_c 11.8857(3)
_cell_measurement_reflns_used 2117
_cell_measurement_temperature 296(2)
_cell_measurement_theta_max 23.453
_cell_measurement_theta_min 2.501
_cell_volume 689.05(3)
_computing_cell_refinement APEX2
_computing_data_collection 'APEX2 (Bruker, 2009)'
_computing_data_reduction
;
SAINT (Bruker, 2009) and XPREP (Bruker, 2009)
;
_computing_molecular_graphics 'XSEED (Barbour, 2001)'
_computing_publication_material 'XSEED (Barbour, 2001)'
_computing_structure_refinement 'SHELXL-97 (Sheldrick, 2008)'
_computing_structure_solution 'SHELXS-97 (Sheldrick, 2008)'
_diffrn_ambient_temperature 296(2)
_diffrn_measured_fraction_theta_full 0.996
_diffrn_measured_fraction_theta_max 0.996
_diffrn_measurement_device_type 'Bruker P4, APEXII CCD'
_diffrn_measurement_method 'phi and omega scans'
_diffrn_radiation_monochromator graphite
_diffrn_radiation_source 'fine-focus sealed tube'
_diffrn_radiation_type MoK\a
_diffrn_radiation_wavelength 0.71073
_diffrn_reflns_av_R_equivalents 0.0157
_diffrn_reflns_av_sigmaI/netI 0.0343
_diffrn_reflns_limit_h_max 8
_diffrn_reflns_limit_h_min -8
_diffrn_reflns_limit_k_max 9
_diffrn_reflns_limit_k_min -9
_diffrn_reflns_limit_l_max 14
_diffrn_reflns_limit_l_min -14
_diffrn_reflns_number 7005
_diffrn_reflns_theta_full 25.35
_diffrn_reflns_theta_max 25.35
_diffrn_reflns_theta_min 1.73
_exptl_absorpt_coefficient_mu 0.261
_exptl_absorpt_correction_T_max 0.875
_exptl_absorpt_correction_T_min 0.554
_exptl_absorpt_correction_type multi-scan
_exptl_absorpt_process_details 'SADABS (Bruker, 2009)'
_exptl_crystal_colour colorless
_exptl_crystal_density_diffrn 1.476
_exptl_crystal_density_method 'not measured'
_exptl_crystal_description 'transparent plate'
_exptl_crystal_F_000 320
_exptl_crystal_size_max 0.43
_exptl_crystal_size_mid 0.22
_exptl_crystal_size_min 0.09
_refine_diff_density_max 0.210
_refine_diff_density_min -0.249
_refine_diff_density_rms 0.036
_refine_ls_abs_structure_details 'Flack H D (1983), Acta Cryst. A39, 876-881'
_refine_ls_abs_structure_Flack 0.10(14)
_refine_ls_extinction_method none
_refine_ls_goodness_of_fit_ref 1.016
_refine_ls_hydrogen_treatment mixed
_refine_ls_matrix_type full
_refine_ls_number_parameters 463
_refine_ls_number_reflns 4837
_refine_ls_number_restraints 39
_refine_ls_restrained_S_all 1.144
_refine_ls_R_factor_all 0.0710
_refine_ls_R_factor_gt 0.0434
_refine_ls_shift/su_max 0.164
_refine_ls_shift/su_mean 0.035
_refine_ls_structure_factor_coef Fsqd
_refine_ls_weighting_details 'calc w=1/[\s^2^(Fo^2^)+(0.0446P)^2^+0.2179P] where P=(Fo^2^+2Fc^2^)/3'
_refine_ls_weighting_scheme calc
_refine_ls_wR_factor_gt 0.0945
_refine_ls_wR_factor_ref 0.1106
_reflns_number_gt 3436
_reflns_number_total 4837
_reflns_threshold_expression >2sigma(I)
_cod_data_source_file C0CC02775H.TXT
_cod_data_source_block kaw89b
_cod_depositor_comments 'Adding full bibliography for 7105662--7105665.cif.'
_cod_database_code 7105665

loop_
_symmetry_equiv_pos_as_xyz
'x, y, z'

loop_
_atom_site_label
_atom_site_type_symbol
_atom_site_fract_x
_atom_site_fract_y
_atom_site_fract_z
_atom_site_U_iso_or_equiv
_atom_site_adp_type
_atom_site_occupancy
_atom_site_symmetry_multiplicity
_atom_site_calc_flag
_atom_site_refinement_flags
_atom_site_disorder_assembly
_atom_site_disorder_group
S1A S 0.88397(11) 0.75242(10) 0.08983(8) 0.0587(3) Uani 1 1 d . . .
O1A O 0.4486(5) 1.4935(4) 0.6545(3) 0.1014(13) Uani 1 1 d D A .
O2A O 0.5447(4) 1.6308(4) 0.4963(3) 0.0822(11) Uani 1 1 d . A .
O3A O 0.3093(4) 0.8117(4) 0.2170(2) 0.0733(10) Uani 1 1 d D . .
O4A O 0.4082(5) 0.9625(4) 0.0696(3) 0.0847(11) Uani 1 1 d . . .
O5A O 0.9174(4) 0.6170(3) 0.1594(2) 0.0669(9) Uani 1 1 d . A .
O6A O 1.0285(4) 0.7950(4) 0.0032(3) 0.0766(11) Uani 1 1 d . A .
N1A N 0.7120(5) 0.7224(4) 0.0221(3) 0.0638(11) Uani 1 1 d D A .
C1A C 0.5044(7) 1.4952(5) 0.5458(4) 0.0772(15) Uani 1 1 d . . .
C2A C 0.6151(9) 1.3435(7) 0.4740(5) 0.068(4) Uani 0.3730(16) 1 d P A 1
H2A H 0.6273 1.2449 0.5149 0.081 Uiso 0.3730(16) 1 calc PR A 1
C3A C 0.6885(9) 1.3316(7) 0.3737(5) 0.067(4) Uani 0.3730(16) 1 d PR A 1
H3A H 0.7304 1.4290 0.3430 0.080 Uiso 0.3730(16) 1 d PR A 1
C4A C 0.7191(9) 1.1961(7) 0.2986(5) 0.046(2) Uiso 0.3730(16) 1 d PRD A 1
C5A C 0.7174(10) 1.0424(9) 0.3441(6) 0.056(3) Uiso 0.3730(16) 1 d PD A 1
H5A H 0.6961 1.0299 0.4224 0.067 Uiso 0.3730(16) 1 calc PR A 1
C6A C 0.7466(10) 0.9043(9) 0.2761(6) 0.044(3) Uiso 0.3730(16) 1 d PRD A 1
H6A H 0.7328 0.8009 0.3091 0.052 Uiso 0.3730(16) 1 calc PR A 1
C7A C 0.7955(12) 0.9137(9) 0.1613(7) 0.032(2) Uiso 0.3730(16) 1 d PD A 1
C8A C 0.8633(13) 1.0704(10) 0.1237(8) 0.038(2) Uiso 0.3730(16) 1 d PD A 1
H8A H 0.9376 1.0758 0.0543 0.045 Uiso 0.3730(16) 1 calc PR A 1
C9A C 0.8210(13) 1.2044(11) 0.1865(8) 0.051(3) Uiso 0.3730(16) 1 d PD A 1
H9A H 0.8569 1.3054 0.1585 0.061 Uiso 0.3730(16) 1 calc PR A 1
C10A C 0.4099(6) 0.8267(5) 0.1267(4) 0.0578(12) Uani 1 1 d . A .
C11A C 0.5352(5) 0.6763(5) 0.0809(4) 0.0625(13) Uani 1 1 d . . .
H11A H 0.5650 0.6067 0.1458 0.075 Uiso 1 1 calc R A .
C12A C 0.4471(6) 0.5731(5) 0.0043(4) 0.0739(15) Uani 1 1 d . A .
H12A H 0.4219 0.6360 -0.0623 0.111 Uiso 1 1 calc R . .
H12B H 0.3321 0.5413 0.0431 0.111 Uiso 1 1 calc R . .
H12C H 0.5306 0.4754 -0.0173 0.111 Uiso 1 1 calc R . .
H16B H 0.040(3) 1.951(2) 0.8582(10) 0.018(6) Uiso 1 1 d D . .
H15A H 0.261(4) 0.9051(17) 0.246(2) 0.074(11) Uiso 1 1 d D . .
H16A H 0.679(5) 0.811(2) -0.014(2) 0.082(14) Uiso 1 1 d D . .
S1B S -0.14930(12) 1.97771(10) 0.72938(9) 0.0595(3) Uani 1 1 d . . .
O1B O 0.2770(5) 1.2453(3) 0.1706(3) 0.0810(11) Uani 1 1 d D A .
O2B O 0.1804(5) 1.0968(4) 0.3194(3) 0.0841(12) Uani 1 1 d . A .
O3B O 0.4272(5) 1.9249(4) 0.5961(3) 0.0835(12) Uani 1 1 d D . .
O4B O 0.3280(4) 1.7717(3) 0.7451(3) 0.0706(10) Uani 1 1 d . . .
O5B O -0.1762(5) 2.1217(4) 0.6564(3) 0.0823(12) Uani 1 1 d . A .
O6B O -0.2929(4) 1.9378(4) 0.8124(3) 0.0725(11) Uani 1 1 d . A .
N1B N 0.0223(5) 2.0046(4) 0.7976(3) 0.0526(10) Uani 1 1 d D A .
C1B C 0.2273(8) 1.2209(6) 0.2731(5) 0.0773(16) Uani 1 1 d . . .
C2B C 0.1359(14) 1.3671(15) 0.3461(9) 0.067(4) Uani 0.3730(16) 1 d P A 1
H2B H 0.1377 1.4698 0.3102 0.080 Uiso 0.3730(16) 1 calc PR A 1
C3B C 0.0559(12) 1.3726(12) 0.4501(8) 0.047(3) Uani 0.3730(16) 1 d P A 1
H3B H 0.0419 1.2723 0.4876 0.056 Uiso 0.3730(16) 1 calc PR A 1
C4B C -0.0191(13) 1.5371(10) 0.5172(7) 0.045(2) Uiso 0.3730(16) 1 d PD A 1
C5B C 0.0067(16) 1.7037(12) 0.4703(9) 0.067(4) Uiso 0.3730(16) 1 d PD A 1
H5B H 0.0565 1.7180 0.3953 0.080 Uiso 0.3730(16) 1 calc PR A 1
C6B C -0.0455(16) 1.8372(13) 0.5415(8) 0.058(3) Uiso 0.3730(16) 1 d PD A 1
H6B H -0.0401 1.9439 0.5123 0.069 Uiso 0.3730(16) 1 calc PR A 1
C7B C -0.1059(12) 1.8167(9) 0.6557(7) 0.0213(19) Uiso 0.3730(16) 1 d PD A 1
C8B C -0.125(3) 1.6639(14) 0.6966(13) 0.089(6) Uiso 0.3730(16) 1 d PD A 1
H8B H -0.1761 1.6498 0.7714 0.107 Uiso 0.3730(16) 1 calc PR A 1
C9B C -0.0682(17) 1.5249(14) 0.6269(9) 0.057(4) Uiso 0.3730(16) 1 d PD A 1
H9B H -0.0652 1.4199 0.6598 0.068 Uiso 0.3730(16) 1 calc PR A 1
C10B C 0.3252(6) 1.8977(6) 0.6954(4) 0.0688(15) Uani 1 1 d . A .
C11B C 0.1950(6) 2.0514(5) 0.7373(4) 0.0614(14) Uani 1 1 d . . .
H11B H 0.1670 2.1218 0.6724 0.074 Uiso 1 1 calc R A .
C12B C 0.2989(8) 2.1440(7) 0.8141(6) 0.106(2) Uani 1 1 d . A .
H12E H 0.4097 2.1805 0.7709 0.128 Uiso 1 1 calc R . .
H12D H 0.3386 2.0706 0.8739 0.128 Uiso 1 1 calc R . .
C13B C 0.1682(6) 2.3013(5) 0.8688(4) 0.0898(14) Uani 1 1 d . . .
H13C H 0.1658 2.3906 0.8148 0.135 Uiso 1 1 calc R A .
H13A H 0.2166 2.3356 0.9352 0.135 Uiso 1 1 calc R . .
H13B H 0.0436 2.2721 0.8893 0.135 Uiso 1 1 calc R . .
C2C C 0.4422(9) 1.3593(8) 0.4879(5) 0.0562(19) Uani 0.6270(16) 1 d P A 2
H2C H 0.4780 1.2527 0.5237 0.067 Uiso 0.6270(16) 1 calc PR A 2
C3C C 0.5049(8) 1.3529(8) 0.3539(5) 0.0488(17) Uani 0.6270(16) 1 d P A 2
H3C H 0.5633 1.4531 0.3296 0.059 Uiso 0.6270(16) 1 calc PR A 2
C4C C 0.6242(10) 1.2052(8) 0.3063(5) 0.065(2) Uani 0.6270(16) 1 d PD A 2
C5C C 0.6242(11) 1.0518(8) 0.3429(5) 0.067(2) Uani 0.6270(16) 1 d PD A 2
H5C H 0.5470 1.0350 0.4097 0.081 Uiso 0.6270(16) 1 calc PR A 2
C6C C 0.7277(14) 0.9107(9) 0.2924(6) 0.086(3) Uani 0.6270(16) 1 d PD A 2
H6C H 0.7331 0.8090 0.3300 0.104 Uiso 0.6270(16) 1 calc PR A 2
C7C C 0.8203(10) 0.9268(8) 0.1866(5) 0.051(2) Uani 0.6270(16) 1 d PD A 2
C8C C 0.8120(10) 1.0914(8) 0.1366(6) 0.057(2) Uani 0.6270(16) 1 d PD A 2
H8C H 0.8557 1.1049 0.0604 0.068 Uiso 0.6270(16) 1 calc PR A 2
C9C C 0.7416(9) 1.2242(7) 0.1998(6) 0.059(2) Uani 0.6270(16) 1 d PD A 2
H9C H 0.7681 1.3295 0.1751 0.070 Uiso 0.6270(16) 1 calc PR A 2
C2D C 0.2937(12) 1.3779(9) 0.3371(6) 0.067(2) Uani 0.6270(16) 1 d P A 2
H2D H 0.2569 1.4851 0.3025 0.080 Uiso 0.6270(16) 1 calc PR A 2
C3D C 0.2283(12) 1.3713(8) 0.4588(6) 0.070(3) Uani 0.6270(16) 1 d P A 2
H3D H 0.1741 1.2675 0.4784 0.084 Uiso 0.6270(16) 1 calc PR A 2
C4D C 0.1056(9) 1.5200(6) 0.5184(5) 0.0498(19) Uani 0.6270(16) 1 d PD A 2
C5D C 0.1128(9) 1.6825(5) 0.4680(5) 0.0489(19) Uani 0.6270(16) 1 d PD A 2
H5D H 0.1685 1.6960 0.3942 0.059 Uiso 0.6270(16) 1 calc PR A 2
H14B H 0.3353 1.1291 0.1402 0.28(4) Uiso 1 1 d RD . .
H14A H 0.3847 1.6147 0.6879 0.88(19) Uiso 1 1 d RD . .
H15B H 0.5011 1.8240 0.5793 1.4(4) Uiso 1 1 d RD . .
C6D C 0.0345(9) 1.8167(8) 0.5328(5) 0.0474(18) Uani 0.6270(16) 1 d PD A 2
H6D H 0.0495 1.9244 0.5082 0.057 Uiso 0.6270(16) 1 calc PR A 2
C7D C -0.0670(11) 1.7869(8) 0.6355(6) 0.052(2) Uani 0.6270(16) 1 d PD A 2
C8D C -0.0884(14) 1.6405(7) 0.6828(7) 0.060(3) Uani 0.6270(16) 1 d PD A 2
H8D H -0.1617 1.6272 0.7516 0.072 Uiso 0.6270(16) 1 calc PR A 2
C9D C 0.0107(12) 1.5056(8) 0.6188(6) 0.061(2) Uani 0.6270(16) 1 d PD A 2
H9D H 0.0082 1.3999 0.6502 0.073 Uiso 0.6270(16) 1 calc PR A 2

loop_
_atom_site_aniso_label
_atom_site_aniso_U_11
_atom_site_aniso_U_22
_atom_site_aniso_U_33
_atom_site_aniso_U_23
_atom_site_aniso_U_13
_atom_site_aniso_U_12
S1A 0.0521(5) 0.0577(6) 0.0658(7) 0.0057(5) -0.0049(5) -0.0066(5)
O1A 0.108(3) 0.114(3) 0.082(2) 0.005(2) -0.022(2) -0.001(2)
O2A 0.090(2) 0.0618(18) 0.092(2) -0.0184(17) -0.0012(19) -0.0029(17)
O3A 0.0775(18) 0.0771(19) 0.0622(18) -0.0083(16) 0.0191(16) -0.0253(16)
O4A 0.091(2) 0.079(2) 0.079(2) -0.0135(17) 0.0012(18) 0.0055(18)
O5A 0.0722(17) 0.0574(16) 0.0726(19) 0.0084(15) -0.0195(15) -0.0031(14)
O6A 0.0557(17) 0.094(2) 0.076(2) 0.0058(18) 0.0040(16) -0.0048(16)
N1A 0.069(2) 0.064(2) 0.056(2) -0.0125(18) 0.0049(18) -0.0138(18)
C1A 0.117(4) 0.051(2) 0.067(3) -0.005(2) -0.036(3) 0.007(2)
C2A 0.094(8) 0.039(5) 0.069(8) 0.004(5) -0.013(7) 0.001(5)
C3A 0.098(8) 0.043(5) 0.060(6) -0.024(5) -0.019(6) 0.003(5)
C10A 0.065(2) 0.044(2) 0.069(3) 0.0070(19) -0.020(2) -0.0176(19)
C11A 0.044(2) 0.058(2) 0.084(3) -0.004(2) 0.001(2) -0.0141(19)
C12A 0.059(2) 0.052(2) 0.115(4) -0.022(2) -0.013(2) -0.0225(18)
S1B 0.0575(6) 0.0535(6) 0.0659(7) 0.0050(5) -0.0002(6) -0.0085(5)
O1B 0.111(3) 0.0610(18) 0.064(2) -0.0265(16) 0.0044(19) 0.0061(18)
O2B 0.093(2) 0.095(3) 0.065(2) -0.0157(19) -0.0054(19) -0.017(2)
O3B 0.090(2) 0.065(2) 0.088(3) 0.0000(18) 0.023(2) -0.0117(18)
O4B 0.077(2) 0.0524(17) 0.074(2) 0.0131(16) 0.0230(17) -0.0115(15)
O5B 0.091(2) 0.0521(18) 0.100(3) 0.0219(18) -0.002(2) -0.0050(17)
O6B 0.0547(18) 0.0672(19) 0.089(2) 0.0153(18) 0.0153(17) -0.0067(15)
N1B 0.0524(19) 0.0484(19) 0.056(2) 0.0074(17) -0.0038(17) -0.0058(16)
C1B 0.100(4) 0.060(3) 0.073(3) -0.020(3) -0.037(3) 0.016(3)
C2B 0.047(6) 0.078(8) 0.069(8) 0.006(7) -0.008(6) 0.020(6)
C3B 0.047(5) 0.048(5) 0.044(6) 0.023(4) -0.007(5) 0.000(4)
C10B 0.046(2) 0.083(3) 0.073(3) -0.024(3) 0.026(2) -0.019(2)
C11B 0.067(3) 0.057(3) 0.061(3) -0.003(2) -0.008(2) -0.012(2)
C12B 0.094(4) 0.097(4) 0.131(5) -0.020(4) -0.040(4) 0.008(3)
C13B 0.103(3) 0.071(3) 0.103(3) -0.027(2) -0.032(3) -0.018(2)
C2C 0.059(4) 0.062(4) 0.045(3) -0.008(3) 0.005(3) -0.009(3)
C3C 0.051(3) 0.064(3) 0.036(3) -0.001(3) -0.007(3) -0.025(3)
C4C 0.068(4) 0.076(4) 0.048(4) -0.008(3) 0.028(3) -0.034(3)
C5C 0.078(5) 0.077(5) 0.039(4) -0.008(3) 0.015(4) -0.001(4)
C6C 0.169(9) 0.055(4) 0.036(4) 0.005(3) 0.006(5) -0.036(5)
C7C 0.072(4) 0.049(4) 0.042(4) 0.002(3) -0.027(3) -0.030(3)
C8C 0.050(4) 0.073(5) 0.043(4) 0.011(3) 0.013(3) -0.009(3)
C9C 0.046(4) 0.041(3) 0.083(5) -0.013(3) 0.020(4) -0.013(3)
C2D 0.103(6) 0.046(4) 0.051(4) -0.003(3) -0.024(4) 0.010(4)
C3D 0.105(6) 0.034(3) 0.062(5) -0.004(3) 0.009(5) 0.008(4)
C4D 0.061(4) 0.030(3) 0.059(4) -0.005(3) -0.018(4) 0.007(3)
C5D 0.071(5) 0.038(3) 0.040(4) 0.007(3) -0.012(3) -0.011(3)
C6D 0.040(3) 0.047(4) 0.052(4) 0.009(3) 0.003(3) -0.001(3)
C7D 0.058(4) 0.051(4) 0.042(4) -0.018(3) 0.012(3) -0.001(3)
C8D 0.086(6) 0.026(3) 0.062(5) 0.005(3) 0.016(4) -0.007(4)
C9D 0.082(6) 0.038(4) 0.056(5) 0.013(3) 0.011(4) -0.001(4)

loop_
_atom_type_symbol
_atom_type_description
_atom_type_scat_dispersion_real
_atom_type_scat_dispersion_imag
_atom_type_scat_source
C C 0.0033 0.0016 'International Tables Vol C Tables 4.2.6.8 and 6.1.1.4'
H H 0.0000 0.0000 'International Tables Vol C Tables 4.2.6.8 and 6.1.1.4'
N N 0.0061 0.0033 'International Tables Vol C Tables 4.2.6.8 and 6.1.1.4'
O O 0.0106 0.0060 'International Tables Vol C Tables 4.2.6.8 and 6.1.1.4'
S S 0.1246 0.1234 'International Tables Vol C Tables 4.2.6.8 and 6.1.1.4'

loop_
_geom_angle_atom_site_label_1
_geom_angle_atom_site_label_2
_geom_angle_atom_site_label_3
_geom_angle
_geom_angle_site_symmetry_1
_geom_angle_site_symmetry_3
_geom_angle_publ_flag
O5A S1A O6A 119.93(18) . . ?
O5A S1A C7A 111.6(3) . . ?
O6A S1A C7A 110.1(3) . . ?
O5A S1A N1A 108.25(18) . . ?
O6A S1A N1A 104.56(18) . . ?
C7A S1A N1A 100.2(3) . . ?
O5A S1A C7C 104.6(2) . . ?
O6A S1A C7C 108.8(2) . . ?
C7A S1A C7C 10.8(4) . . ?
N1A S1A C7C 110.7(3) . . ?
C1A O1A H14A 113.4 . . ?
C10A O3A H15A 113.1(19) . . ?
C11A N1A S1A 121.6(3) . . ?
C11A N1A H16A 104(2) . . ?
S1A N1A H16A 109(2) . . ?
O2A C1A O1A 120.2(4) . . ?
O2A C1A C2C 123.4(5) . . ?
O1A C1A C2C 111.8(5) . . ?
O2A C1A C2A 108.6(4) . . ?
O1A C1A C2A 125.6(4) . . ?
C2C C1A C2A 47.7(4) . . ?
C3A C2A C1A 132.3(3) . . ?
C3A C2A H2A 113.8 . . ?
C1A C2A H2A 113.8 . . ?
C2A C3A C4A 131.2 . . ?
C2A C3A H3A 114.4 . . ?
C4A C3A H3A 114.4 . . ?
C5A C4A C3A 117.5(4) . . ?
C5A C4A C9A 115.3(6) . . ?
C3A C4A C9A 122.6(4) . . ?
C4A C5A C6A 120.8(4) . . ?
C4A C5A H5A 119.6 . . ?
C6A C5A H5A 119.6 . . ?
C7A C6A C5A 122.3(4) . . ?
C7A C6A H6A 118.9 . . ?
C5A C6A H6A 118.8 . . ?
C6A C7A C8A 113.7(7) . . ?
C6A C7A S1A 120.9(6) . . ?
C8A C7A S1A 116.6(6) . . ?
C9A C8A C7A 120.9(8) . . ?
C9A C8A H8A 119.6 . . ?
C7A C8A H8A 119.6 . . ?
C8A C9A C4A 120.6(8) . . ?
C8A C9A H9A 119.7 . . ?
C4A C9A H9A 119.7 . . ?
O3A C10A O4A 122.9(4) . . ?
O3A C10A C11A 117.8(4) . . ?
O4A C10A C11A 119.3(4) . . ?
N1A C11A C12A 109.4(4) . . ?
N1A C11A C10A 111.3(3) . . ?
C12A C11A C10A 113.8(3) . . ?
N1A C11A H11A 107.4 . . ?
C12A C11A H11A 107.3 . . ?
C10A C11A H11A 107.4 . . ?
C11A C12A H12A 109.5 . . ?
C11A C12A H12B 109.5 . . ?
H12A C12A H12B 109.5 . . ?
C11A C12A H12C 109.5 . . ?
H12A C12A H12C 109.5 . . ?
H12B C12A H12C 109.5 . . ?
O6B S1B O5B 120.80(19) . . ?
O6B S1B C7B 103.1(3) . . ?
O5B S1B C7B 109.7(3) . . ?
O6B S1B N1B 105.2(2) . . ?
O5B S1B N1B 106.9(2) . . ?
C7B S1B N1B 111.0(3) . . ?
O6B S1B C7D 108.8(3) . . ?
O5B S1B C7D 108.4(3) . . ?
C7B S1B C7D 6.6(4) . . ?
N1B S1B C7D 105.8(3) . . ?
C1B O1B H14B 104.2 . . ?
C10B O3B H15B 104.5 . . ?
C10B O4B H14A 121.5 . . ?
C11B N1B S1B 119.9(3) . . ?
C11B N1B H16B 112.1(16) . . ?
S1B N1B H16B 121.6(16) . . ?
O2B C1B O1B 129.0(5) . . ?
O2B C1B C2B 107.3(6) . . ?
O1B C1B C2B 118.8(6) . . ?
O2B C1B C2D 124.9(5) . . ?
O1B C1B C2D 104.3(5) . . ?
C2B C1B C2D 42.4(5) . . ?
C3B C2B C1B 130.9(10) . . ?
C3B C2B H2B 114.5 . . ?
C1B C2B H2B 114.5 . . ?
C2B C3B C4B 124.6(9) . . ?
C2B C3B H3B 117.7 . . ?
C4B C3B H3B 117.7 . . ?
C9B C4B C5B 117.6(9) . . ?
C9B C4B C3B 117.7(8) . . ?
C5B C4B C3B 123.0(7) . . ?
C6B C5B C4B 117.6(9) . . ?
C6B C5B H5B 121.2 . . ?
C4B C5B H5B 121.2 . . ?
C7B C6B C5B 121.7(9) . . ?
C7B C6B H6B 119.1 . . ?
C5B C6B H6B 119.2 . . ?
C8B C7B C6B 119.3(9) . . ?
C8B C7B S1B 123.8(8) . . ?
C6B C7B S1B 116.8(6) . . ?
C7B C8B C9B 120.2(12) . . ?
C7B C8B H8B 119.9 . . ?
C9B C8B H8B 119.9 . . ?
C4B C9B C8B 122.7(11) . . ?
C4B C9B H9B 118.6 . . ?
C8B C9B H9B 118.7 . . ?
O4B C10B O3B 125.7(4) . . ?
O4B C10B C11B 122.2(4) . . ?
O3B C10B C11B 112.1(4) . . ?
N1B C11B C12B 110.9(4) . . ?
N1B C11B C10B 110.7(3) . . ?
C12B C11B C10B 106.9(4) . . ?
N1B C11B H11B 109.4 . . ?
C12B C11B H11B 109.4 . . ?
C10B C11B H11B 109.4 . . ?
C11B C12B C13B 110.5(4) . . ?
C11B C12B H12E 109.5 . . ?
C13B C12B H12E 109.5 . . ?
C11B C12B H12D 109.5 . . ?
C13B C12B H12D 109.6 . . ?
H12E C12B H12D 108.1 . . ?
C12B C13B H13C 109.5 . . ?
C12B C13B H13A 109.5 . . ?
H13C C13B H13A 109.5 . . ?
C12B C13B H13B 109.5 . . ?
H13C C13B H13B 109.5 . . ?
H13A C13B H13B 109.5 . . ?
C1A C2C C3C 114.8(5) . . ?
C1A C2C C3D 119.8(5) . . ?
C3C C2C C3D 86.9(5) . . ?
C1A C2C H2C 111.0 . . ?
C3C C2C H2C 111.0 . . ?
C3D C2C H2C 111.1 . . ?
C4C C3C C2D 119.8(6) . . ?
C4C C3C C2C 118.3(5) . . ?
C2D C3C C2C 88.1(5) . . ?
C4C C3C H3C 109.6 . . ?
C2D C3C H3C 109.6 . . ?
C2C C3C H3C 109.6 . . ?
C5C C4C C9C 114.4(6) . . ?
C5C C4C C3C 127.5(6) . . ?
C9C C4C C3C 117.8(5) . . ?
C4C C5C C6C 127.1(6) . . ?
C4C C5C H5C 116.5 . . ?
C6C C5C H5C 116.5 . . ?
C7C C6C C5C 117.9(6) . . ?
C7C C6C H6C 121.1 . . ?
C5C C6C H6C 121.0 . . ?
C6C C7C C8C 117.4(6) . . ?
C6C C7C S1A 122.5(5) . . ?
C8C C7C S1A 116.9(5) . . ?
C9C C8C C7C 120.2(6) . . ?
C9C C8C H8C 119.9 . . ?
C7C C8C H8C 119.9 . . ?
C8C C9C C4C 120.5(6) . . ?
C8C C9C H9C 119.7 . . ?
C4C C9C H9C 119.7 . . ?
C3D C2D C3C 94.2(6) . . ?
C3D C2D C1B 109.6(6) . . ?
C3C C2D C1B 112.8(5) . . ?
C3D C2D H2D 112.9 . . ?
C3C C2D H2D 112.9 . . ?
C1B C2D H2D 112.9 . . ?
C2D C3D C4D 120.6(6) . . ?
C2D C3D C2C 90.5(6) . . ?
C4D C3D C2C 111.8(6) . . ?
C2D C3D H3D 110.8 . . ?
C4D C3D H3D 110.7 . . ?
C2C C3D H3D 110.7 . . ?
C9D C4D C5D 119.0(5) . . ?
C9D C4D C3D 121.8(6) . . ?
C5D C4D C3D 118.8(6) . . ?
C6D C5D C4D 117.7(5) . . ?
C6D C5D H5D 121.1 . . ?
C4D C5D H5D 121.1 . . ?
C7D C6D C5D 117.9(6) . . ?
C7D C6D H6D 121.0 . . ?
C5D C6D H6D 121.1 . . ?
C8D C7D C6D 126.7(7) . . ?
C8D C7D S1B 116.6(5) . . ?
C6D C7D S1B 115.8(5) . . ?
C7D C8D C9D 113.7(7) . . ?
C7D C8D H8D 123.1 . . ?
C9D C8D H8D 123.1 . . ?
C4D C9D C8D 124.4(6) . . ?
C4D C9D H9D 117.8 . . ?
C8D C9D H9D 117.8 . . ?

loop_
_geom_bond_atom_site_label_1
_geom_bond_atom_site_label_2
_geom_bond_distance
_geom_bond_site_symmetry_2
_geom_bond_publ_flag
S1A O5A 1.381(3) . ?
S1A O6A 1.441(3) . ?
S1A C7A 1.600(8) . ?
S1A N1A 1.607(4) . ?
S1A C7C 1.821(6) . ?
O1A C1A 1.306(6) . ?
O1A H14A 1.0981 . ?
O2A C1A 1.283(5) . ?
O3A C10A 1.233(5) . ?
O3A H15A 0.859(10) . ?
O4A C10A 1.283(5) . ?
N1A C11A 1.464(5) . ?
N1A H16A 0.855(10) . ?
C1A C2C 1.451(8) . ?
C1A C2A 1.592(7) . ?
C2A C3A 1.2457 . ?
C2A H2A 0.9300 . ?
C3A C4A 1.4082 . ?
C3A H3A 0.9300 . ?
C4A C5A 1.351(8) . ?
C4A C9A 1.445(10) . ?
C5A C6A 1.3748 . ?
C5A H5A 0.9300 . ?
C6A C7A 1.369(9) . ?
C6A H6A 0.9300 . ?
C7A C8A 1.456(10) . ?
C8A C9A 1.315(11) . ?
C8A H8A 0.9300 . ?
C9A H9A 0.9300 . ?
C10A C11A 1.505(5) . ?
C11A C12A 1.492(6) . ?
C11A H11A 0.9800 . ?
C12A H12A 0.9600 . ?
C12A H12B 0.9600 . ?
C12A H12C 0.9600 . ?
S1B O6B 1.404(3) . ?
S1B O5B 1.452(3) . ?
S1B C7B 1.565(8) . ?
S1B N1B 1.603(4) . ?
S1B C7D 1.920(7) . ?
O1B C1B 1.245(6) . ?
O1B H14B 1.0410 . ?
O2B C1B 1.201(6) . ?
O3B C10B 1.342(5) . ?
O3B H15B 0.9373 . ?
O4B C10B 1.171(5) . ?
O4B H14A 1.4482 . ?
N1B C11B 1.448(5) . ?
N1B H16B 0.850(9) . ?
C1B C2B 1.523(12) . ?
C1B C2D 1.641(9) . ?
C2B C3B 1.297(13) . ?
C2B H2B 0.9300 . ?
C3B C4B 1.575(12) . ?
C3B H3B 0.9300 . ?
C4B C9B 1.314(12) . ?
C4B C5B 1.474(11) . ?
C5B C6B 1.377(12) . ?
C5B H5B 0.9300 . ?
C6B C7B 1.386(11) . ?
C6B H6B 0.9300 . ?
C7B C8B 1.339(13) . ?
C8B C9B 1.404(14) . ?
C8B H8B 0.9300 . ?
C9B H9B 0.9300 . ?
C10B C11B 1.529(6) . ?
C11B C12B 1.511(8) . ?
C11B H11B 0.9800 . ?
C12B C13B 1.599(7) . ?
C12B H12E 0.9700 . ?
C12B H12D 0.9700 . ?
C13B H13C 0.9600 . ?
C13B H13A 0.9600 . ?
C13B H13B 0.9600 . ?
C2C C3C 1.601(8) . ?
C2C C3D 1.622(11) . ?
C2C H2C 0.9800 . ?
C3C C4C 1.476(9) . ?
C3C C2D 1.559(10) . ?
C3C H3C 0.9800 . ?
C4C C5C 1.310(8) . ?
C4C C9C 1.452(8) . ?
C5C C6C 1.398(9) . ?
C5C H5C 0.9300 . ?
C6C C7C 1.362(9) . ?
C6C H6C 0.9300 . ?
C7C C8C 1.450(8) . ?
C8C C9C 1.340(8) . ?
C8C H8C 0.9300 . ?
C9C H9C 0.9300 . ?
C2D C3D 1.467(10) . ?
C2D H2D 0.9800 . ?
C3D C4D 1.543(9) . ?
C3D H3D 0.9800 . ?
C4D C9D 1.312(9) . ?
C4D C5D 1.442(7) . ?
C5D C6D 1.372(7) . ?
C5D H5D 0.9300 . ?
C6D C7D 1.376(8) . ?
C6D H6D 0.9300 . ?
C7D C8D 1.321(8) . ?
C8D C9D 1.418(9) . ?
C8D H8D 0.9300 . ?
C9D H9D 0.9300 . ?

loop_
_geom_hbond_atom_site_label_D
_geom_hbond_atom_site_label_H
_geom_hbond_atom_site_label_A
_geom_hbond_distance_DH
_geom_hbond_distance_HA
_geom_hbond_distance_DA
_geom_hbond_angle_DHA
_geom_hbond_site_symmetry_A
O1A H14A O4B 1.10 1.45 2.536(5) 169.4 .
O3B H15B O2A 0.94 1.84 2.687(4) 148.5 .
O3A H15A O2B 0.859(10) 1.799(11) 2.653(4) 173(3) .
O1B H14B O4A 1.04 1.61 2.633(4) 168.2 .
N1B H16B O6A 0.850(9) 2.120(11) 2.955(5) 167(2) 1_466
N1A H16A O6B 0.855(10) 2.29(2) 3.021(5) 144(3) 1_644
C9B H9B O5B 0.93 2.63 3.448(12) 146.5 1_545
C9A H9A O5A 0.93 2.61 3.494(10) 158.5 1_565
C5B H5B O3A 0.93 2.78 3.652(11) 157.2 1_565
C6B H6B O2B 0.93 2.96 3.685(11) 135.5 1_565
C5A H5A O3B 0.93 2.84 3.617(7) 141.2 1_545
C6A H6A O2A 0.93 2.88 3.672(8) 144.4 1_545

loop_
_geom_torsion_atom_site_label_1
_geom_torsion_atom_site_label_2
_geom_torsion_atom_site_label_3
_geom_torsion_atom_site_label_4
_geom_torsion
_geom_torsion_site_symmetry_1
_geom_torsion_site_symmetry_2
_geom_torsion_site_symmetry_3
_geom_torsion_site_symmetry_4
_geom_torsion_publ_flag
O5A S1A N1A C11A 51.2(3) . . . . ?
O6A S1A N1A C11A -179.9(3) . . . . ?
C7A S1A N1A C11A -65.8(4) . . . . ?
C7C S1A N1A C11A -62.9(4) . . . . ?
O2A C1A C2A C3A -20.0(6) . . . . ?
O1A C1A C2A C3A -173.5(3) . . . . ?
C2C C1A C2A C3A 98.5(5) . . . . ?
C1A C2A C3A C4A -151.1(4) . . . . ?
C2A C3A C4A C5A -20.1(5) . . . . ?
C2A C3A C4A C9A -175.1(6) . . . . ?
C3A C4A C5A C6A -179.8 . . . . ?
C9A C4A C5A C6A -23.0(8) . . . . ?
C4A C5A C6A C7A 6.1(5) . . . . ?
C5A C6A C7A C8A 16.2(9) . . . . ?
C5A C6A C7A S1A 162.5(4) . . . . ?
O5A S1A C7A C6A -5.6(8) . . . . ?
O6A S1A C7A C6A -141.5(6) . . . . ?
N1A S1A C7A C6A 108.8(7) . . . . ?
C7C S1A C7A C6A -56.9(18) . . . . ?
O5A S1A C7A C8A 139.8(6) . . . . ?
O6A S1A C7A C8A 3.9(8) . . . . ?
N1A S1A C7A C8A -105.8(7) . . . . ?
C7C S1A C7A C8A 89(2) . . . . ?
C6A C7A C8A C9A -21.6(13) . . . . ?
S1A C7A C8A C9A -169.5(8) . . . . ?
C7A C8A C9A C4A 5.2(14) . . . . ?
C5A C4A C9A C8A 17.3(12) . . . . ?
C3A C4A C9A C8A 172.8(7) . . . . ?
S1A N1A C11A C12A -150.0(3) . . . . ?
S1A N1A C11A C10A 83.4(4) . . . . ?
O3A C10A C11A N1A -145.7(4) . . . . ?
O4A C10A C11A N1A 36.1(6) . . . . ?
O3A C10A C11A C12A 90.1(5) . . . . ?
O4A C10A C11A C12A -88.0(5) . . . . ?
O6B S1B N1B C11B -178.7(3) . . . . ?
O5B S1B N1B C11B -49.2(3) . . . . ?
C7B S1B N1B C11B 70.5(4) . . . . ?
C7D S1B N1B C11B 66.2(4) . . . . ?
O2B C1B C2B C3B 14.7(13) . . . . ?
O1B C1B C2B C3B 172.2(9) . . . . ?
C2D C1B C2B C3B -108.4(14) . . . . ?
C1B C2B C3B C4B 175.0(9) . . . . ?
C2B C3B C4B C9B -168.9(11) . . . . ?
C2B C3B C4B C5B -4.6(15) . . . . ?
C9B C4B C5B C6B -8.2(16) . . . . ?
C3B C4B C5B C6B -172.6(9) . . . . ?
C4B C5B C6B C7B 5.2(16) . . . . ?
C5B C6B C7B C8B -4.1(18) . . . . ?
C5B C6B C7B S1B 176.3(9) . . . . ?
O6B S1B C7B C8B -30.9(12) . . . . ?
O5B S1B C7B C8B -160.8(11) . . . . ?
N1B S1B C7B C8B 81.3(12) . . . . ?
C7D S1B C7B C8B 120(4) . . . . ?
O6B S1B C7B C6B 148.7(7) . . . . ?
O5B S1B C7B C6B 18.8(9) . . . . ?
N1B S1B C7B C6B -99.2(8) . . . . ?
C7D S1B C7B C6B -61(3) . . . . ?
C6B C7B C8B C9B 6(2) . . . . ?
S1B C7B C8B C9B -174.7(11) . . . . ?
C5B C4B C9B C8B 10.4(19) . . . . ?
C3B C4B C9B C8B 175.6(12) . . . . ?
C7B C8B C9B C4B -9(2) . . . . ?
S1B N1B C11B C12B 154.0(3) . . . . ?
S1B N1B C11B C10B -87.6(4) . . . . ?
O4B C10B C11B N1B -31.9(7) . . . . ?
O3B C10B C11B N1B 146.2(4) . . . . ?
O4B C10B C11B C12B 88.9(6) . . . . ?
O3B C10B C11B C12B -92.9(5) . . . . ?
N1B C11B C12B C13B -55.5(6) . . . . ?
C10B C11B C12B C13B -176.3(4) . . . . ?
O2A C1A C2C C3C 24.2(8) . . . . ?
O1A C1A C2C C3C 179.9(5) . . . . ?
C2A C1A C2C C3C -61.1(5) . . . . ?
O2A C1A C2C C3D -77.2(7) . . . . ?
O1A C1A C2C C3D 78.6(7) . . . . ?
C2A C1A C2C C3D -162.4(8) . . . . ?
C1A C2C C3C C4C 119.1(6) . . . . ?
C3D C2C C3C C4C -119.4(5) . . . . ?
C1A C2C C3C C2D -117.7(5) . . . . ?
C3D C2C C3C C2D 3.8(6) . . . . ?
C2D C3C C4C C5C -73.0(10) . . . . ?
C2C C3C C4C C5C 32.4(11) . . . . ?
C2D C3C C4C C9C 99.5(7) . . . . ?
C2C C3C C4C C9C -155.1(6) . . . . ?
C9C C4C C5C C6C 2.2(13) . . . . ?
C3C C4C C5C C6C 174.8(8) . . . . ?
C4C C5C C6C C7C -9.6(15) . . . . ?
C5C C6C C7C C8C 3.1(12) . . . . ?
C5C C6C C7C S1A -156.1(7) . . . . ?
O5A S1A C7C C6C -32.2(8) . . . . ?
O6A S1A C7C C6C -161.5(7) . . . . ?
C7A S1A C7C C6C 99(2) . . . . ?
N1A S1A C7C C6C 84.1(7) . . . . ?
O5A S1A C7C C8C 168.5(5) . . . . ?
O6A S1A C7C C8C 39.2(6) . . . . ?
C7A S1A C7C C8C -60.1(19) . . . . ?
N1A S1A C7C C8C -75.1(6) . . . . ?
C6C C7C C8C C9C 10.4(11) . . . . ?
S1A C7C C8C C9C 170.8(6) . . . . ?
C7C C8C C9C C4C -18.3(11) . . . . ?
C5C C4C C9C C8C 12.0(11) . . . . ?
C3C C4C C9C C8C -161.4(7) . . . . ?
C4C C3C C2D C3D 117.6(5) . . . . ?
C2C C3C C2D C3D -4.3(6) . . . . ?
C4C C3C C2D C1B 4.3(8) . . . . ?
C2C C3C C2D C1B -117.6(5) . . . . ?
O2B C1B C2D C3D -19.1(9) . . . . ?
O1B C1B C2D C3D 175.1(6) . . . . ?
C2B C1B C2D C3D 57.9(8) . . . . ?
O2B C1B C2D C3C 84.5(8) . . . . ?
O1B C1B C2D C3C -81.3(6) . . . . ?
C2B C1B C2D C3C 161.5(10) . . . . ?
C3C C2D C3D C4D 120.1(7) . . . . ?
C1B C2D C3D C4D -123.8(7) . . . . ?
C3C C2D C3D C2C 4.2(6) . . . . ?
C1B C2D C3D C2C 120.3(5) . . . . ?
C1A C2C C3D C2D 112.9(6) . . . . ?
C3C C2C C3D C2D -4.1(6) . . . . ?
C1A C2C C3D C4D -10.6(8) . . . . ?
C3C C2C C3D C4D -127.6(5) . . . . ?
C2D C3D C4D C9D 164.3(8) . . . . ?
C2C C3D C4D C9D -91.4(9) . . . . ?
C2D C3D C4D C5D -22.9(11) . . . . ?
C2C C3D C4D C5D 81.4(8) . . . . ?
C9D C4D C5D C6D 6.3(10) . . . . ?
C3D C4D C5D C6D -166.8(7) . . . . ?
C4D C5D C6D C7D -8.5(10) . . . . ?
C5D C6D C7D C8D 4.6(13) . . . . ?
C5D C6D C7D S1B 173.4(5) . . . . ?
O6B S1B C7D C8D -27.3(8) . . . . ?
O5B S1B C7D C8D -160.4(7) . . . . ?
C7B S1B C7D C8D -58(3) . . . . ?
N1B S1B C7D C8D 85.2(8) . . . . ?
O6B S1B C7D C6D 162.7(5) . . . . ?
O5B S1B C7D C6D 29.6(7) . . . . ?
C7B S1B C7D C6D 132(4) . . . . ?
N1B S1B C7D C6D -84.7(6) . . . . ?
C6D C7D C8D C9D 1.8(14) . . . . ?
S1B C7D C8D C9D -166.9(7) . . . . ?
C5D C4D C9D C8D 0.3(13) . . . . ?
C3D C4D C9D C8D 173.1(8) . . . . ?
C7D C8D C9D C4D -4.3(14) . . . . ?
